data_1521368
loop_
_publ_author_name
'Lamsa, Markku'
'Pursiainen, Jouni'
'Rissanen, Kari'
'Huuskonen, Juhani'

_publ_section_title
;
 Complexation of Crown Ethers and Podands with Tropylium Cations:
 Determination of Stability Constants and Crystal Structure of the
 Dibenzo-24-Crown-8-Tropylium Cation Complex
;
_journal_name_full 'Acta Chemica Scandinavica'
_journal_page_first 563
_journal_page_last 570
_journal_paper_doi 10.3891/acta.chem.scand.52-0563
_journal_volume 52
_journal_year 1998
_chemical_formula_sum 'C32 H40.5 B F4 N0.5 O8'
_chemical_formula_weight 646.97
_space_group_IT_number 14
_symmetry_cell_setting monoclinic
_symmetry_Int_Tables_number 14
_symmetry_space_group_name_Hall '-P 2yn'
_symmetry_space_group_name_H-M 'P 1 21/n 1'
_cell_angle_alpha 90
_cell_angle_beta 93.90(1)
_cell_angle_gamma 90
_cell_formula_units_Z 4
_cell_length_a 14.158(2)
_cell_length_b 14.791(2)
_cell_length_c 16.384(2)
_cell_volume 3423.0(8)
_diffrn_ambient_temperature 296
_diffrn_radiation_probe x-ray
_diffrn_radiation_type MoK\a
_diffrn_radiation_wavelength 0.71069
_exptl_absorpt_coefficient_mu 0.272
_exptl_crystal_density_diffrn 1.255
_exptl_crystal_F_000 1360
_refine_ls_number_parameters 452
_refine_ls_number_reflns 2727
_refine_ls_R_factor_gt 0.1169
_refine_ls_wR_factor_gt 0.1025
_cod_data_source_file Acta-Chem-Scand-1998_52-563-570-1.cif
_cod_data_source_block 1
_cod_depositor_comments
;
No atomic coordinates in the paper, a dummy atom was added.
Reference number 182/93 at CCDC

 The dummy atom was replaced by unknown values. This is the
 standard way of marking entries in the COD that do not contain
 coordinates.

 Antanas Vaitkus,
 2016-12-06
;
_cod_original_sg_symbol_H-M 'P 21/n'
_cod_database_code 1521368

loop_
_symmetry_equiv_pos_site_id
_symmetry_equiv_pos_as_xyz
1 x,y,z
2 1/2-x,1/2+y,1/2-z
3 -x,-y,-z
4 1/2+x,1/2-y,1/2+z

loop_
_atom_site_label
_atom_site_type_symbol
_atom_site_fract_x
_atom_site_fract_y
_atom_site_fract_z
_atom_site_U_iso_or_equiv
_atom_site_calc_flag
? ? ? ? ? ? ?
